data_4322286
loop_
_publ_author_name
'Yasuhiro Arikawa'
'Hiroyuki Kawaguchi'
'Kazuo Kashiwabara'
'Kazuyuki Tatsumi'

_publ_contact_author_address
;
    Research Center for Materials Science, Nagoya University, Furo-cho, 
Chikusa-ku, Nagoya 464-8602, Japan
;
_publ_contact_author_name ' Kazuyuki Tatsumi'
_publ_section_title
;
 Synthesis of
 Bis{(2-dimethylphosphino)ethane-1-thiolato}bis(tert-butylthiolato)-
 molybdenum(IV) and Its Cluster-Forming Reactions with FeCl2 and CuBr
;
_journal_name_full 'Inorganic Chemistry'
_journal_page_first 4549
_journal_page_last 4553
_journal_paper_doi 10.1021/ic990435r
_journal_volume 38
_journal_year 1999
_chemical_formula_sum 'C18 H44 Cl6 Fe Mo2 O2 P4 S4'
_chemical_formula_weight 1005.12
_space_group_IT_number 15
_symmetry_cell_setting monoclinic
_symmetry_Int_Tables_number 15
_symmetry_space_group_name_Hall '-C 2yc'
_symmetry_space_group_name_H-M 'C 1 2/c 1'
_audit_creation_date 'Thu Apr  8 15:26:50 1999'
_audit_creation_method 'from TEXRAY.INF file'
_cell_angle_alpha 90
_cell_angle_beta 97.713(10)
_cell_angle_gamma 90
_cell_formula_units_Z 4
_cell_length_a 14.740(2)
_cell_length_b 13.778(2)
_cell_length_c 19.537(2)
_cell_measurement_reflns_used 25
_cell_measurement_temperature 296.2
_cell_measurement_theta_max 12.5
_cell_measurement_theta_min 11.0
_cell_volume 3931.8(9)
_computing_cell_refinement 'Rigaku/AFC Diffractometer Control'
_computing_data_collection 'Rigaku/AFC Diffractometer Control'
_computing_data_reduction teXsan
_computing_publication_material teXsan
_computing_structure_refinement teXsan
_computing_structure_solution SHELXS86
_diffrn_ambient_temperature 296.2
_diffrn_measurement_device_type 'Rigaku AFC7R'
_diffrn_measurement_method \w-2\q
_diffrn_orient_matrix_UB_11 0.02631
_diffrn_orient_matrix_UB_12 0.03273
_diffrn_orient_matrix_UB_13 0.04390
_diffrn_orient_matrix_UB_21 0.04080
_diffrn_orient_matrix_UB_22 0.03958
_diffrn_orient_matrix_UB_23 -0.02604
_diffrn_orient_matrix_UB_31 -0.04827
_diffrn_orient_matrix_UB_32 0.05129
_diffrn_orient_matrix_UB_33 -0.00791
_diffrn_radiation_detector 'scintillation counter'
_diffrn_radiation_monochromator graphite
_diffrn_radiation_source 'Rigaku rotating anode'
_diffrn_radiation_type 'Mo K\a'
_diffrn_radiation_wavelength 0.7107
_diffrn_reflns_av_R_equivalents 0.023
_diffrn_reflns_av_sigmaI/netI 0.092
_diffrn_reflns_limit_h_max 19
_diffrn_reflns_limit_h_min 0
_diffrn_reflns_limit_k_max 17
_diffrn_reflns_limit_k_min 0
_diffrn_reflns_limit_l_max 25
_diffrn_reflns_limit_l_min -25
_diffrn_reflns_number 4881
_diffrn_reflns_reduction_process 'Lp corrections applied'
_diffrn_reflns_theta_max 27.49
_diffrn_reflns_theta_min 2.03
_diffrn_standards_decay_% -1.22
_diffrn_standards_interval_count 150
_diffrn_standards_number 3
_exptl_absorpt_coefficient_mu 1.791
_exptl_absorpt_correction_T_max 1.000
_exptl_absorpt_correction_T_min 0.668
_exptl_absorpt_correction_type psi-scan
_exptl_absorpt_process_details '(North, Phillips & Mathews, 1968)'
_exptl_crystal_colour red
_exptl_crystal_density_diffrn 1.698
_exptl_crystal_density_method 'not measured'
_exptl_crystal_description plate
_exptl_crystal_F_000 2016.00
_exptl_crystal_size_max 0.400
_exptl_crystal_size_mid 0.250
_exptl_crystal_size_min 0.100
_refine_diff_density_max 0.81
_refine_diff_density_min -0.68
_refine_ls_extinction_method none
_refine_ls_goodness_of_fit_ref 1.107
_refine_ls_hydrogen_treatment noref
_refine_ls_matrix_type full
_refine_ls_number_constraints 0
_refine_ls_number_parameters 169
_refine_ls_number_reflns 2502
_refine_ls_number_restraints 0
_refine_ls_R_factor_all 0.0000
_refine_ls_R_factor_gt 0.0000
_refine_ls_shift/su_max 1.7500
_refine_ls_shift/su_mean 0.0100
_refine_ls_structure_factor_coef F
_refine_ls_weighting_details 'w = 1/[\s^2^(Fo) + 0.00096|Fo|^2^]'
_refine_ls_weighting_scheme calc
_refine_ls_wR_factor_gt 0.0000
_refine_ls_wR_factor_ref 0.0538
_reflns_number_gt 2502
_reflns_number_total 4700
_reflns_threshold_expression >3.0sigma(I)
_cod_data_source_file ic990435r_2.cif
_cod_data_source_block '[Mo(O)(dmsp)2]2FeCl2'
_cod_original_cell_volume 3931.7(7)
_cod_original_sg_symbol_H-M 'C 2/c '
_cod_original_formula_sum 'C18 H44 Cl6 Fe Mo2 O2 P4 S4 '
_cod_database_code 4322286

loop_
_symmetry_equiv_pos_as_xyz
x,y,z
-x,y,1/2-z
-x,-y,-z
x,-y,1/2+z
1/2+x,1/2+y,z
1/2-x,1/2+y,1/2-z
1/2-x,1/2-y,-z
1/2+x,1/2-y,1/2+z

loop_
_atom_site_label
_atom_site_type_symbol
_atom_site_fract_x
_atom_site_fract_y
_atom_site_fract_z
_atom_site_U_iso_or_equiv
_atom_site_adp_type
_atom_site_occupancy
_atom_site_calc_flag
_atom_site_refinement_flags
_atom_site_disorder_assembly
_atom_site_disorder_group
Mo Mo 0.20958(4) 0.03469(4) 0.33148(3) 0.0355(1) Uani 1.00 d . . .
Fe Fe 0.0000 0.01860(9) 0.2500 0.0405(4) Uani 1.00 d S . .
Cl(1) Cl 0.0640(1) -0.0976(1) 0.34122(9) 0.0494(5) Uani 1.00 d . . .
Cl(2) Cl 0.4040(2) 0.0849(3) 0.1638(2) 0.145(2) Uani 1.00 d . . .
Cl(3) Cl 0.4650(3) 0.1563(4) 0.0398(2) 0.177(2) Uani 1.00 d . . .
S(1) S 0.0831(1) 0.1479(1) 0.32702(10) 0.0457(5) Uani 1.00 d . . .
S(2) S 0.1539(1) 0.0186(1) 0.20939(9) 0.0471(5) Uani 1.00 d . . .
P(1) P 0.1934(1) 0.0332(1) 0.45564(10) 0.0493(5) Uani 1.00 d . . .
P(2) P 0.2779(1) -0.1252(1) 0.3132(1) 0.0506(6) Uani 1.00 d . . .
O O 0.3070(3) 0.0988(3) 0.3389(3) 0.054(1) Uani 1.00 d . . .
C(1) C 0.0473(6) 0.1551(9) 0.4127(5) 0.098(4) Uani 1.00 d . . .
C(2) C 0.0865(8) 0.0948(10) 0.4639(6) 0.120(5) Uani 1.00 d . . .
C(3) C 0.2836(8) 0.1050(8) 0.5031(5) 0.100(4) Uani 1.00 d . . .
C(4) C 0.1879(6) -0.0746(6) 0.5087(4) 0.066(3) Uani 1.00 d . . .
C(5) C 0.1870(6) -0.1022(7) 0.1814(4) 0.070(3) Uani 1.00 d . . .
C(6) C 0.2176(9) -0.1704(7) 0.2328(6) 0.128(5) Uani 1.00 d . . .
C(7) C 0.3974(6) -0.1176(7) 0.3036(6) 0.089(4) Uani 1.00 d . . .
C(8) C 0.2763(6) -0.2272(5) 0.3705(5) 0.075(3) Uani 1.00 d . . .
C(9) C 0.4838(6) 0.1514(7) 0.1292(6) 0.095(4) Uani 1.00 d . . .
H(1) H 0.0589 0.2210 0.4289 0.1173 Uiso 1.00 calc . . .
H(2) H -0.0180 0.1426 0.4070 0.1173 Uiso 1.00 calc . . .
H(3) H 0.0418 0.0446 0.4694 0.1439 Uiso 1.00 calc . . .
H(4) H 0.0971 0.1334 0.5057 0.1439 Uiso 1.00 calc . . .
H(5) H 0.3403 0.0685 0.5083 0.1200 Uiso 1.00 calc . . .
H(6) H 0.2914 0.1646 0.4781 0.1200 Uiso 1.00 calc . . .
H(7) H 0.2673 0.1205 0.5484 0.1200 Uiso 1.00 calc . . .
H(8) H 0.1834 -0.0555 0.5559 0.0787 Uiso 1.00 calc . . .
H(9) H 0.1346 -0.1127 0.4909 0.0787 Uiso 1.00 calc . . .
H(10) H 0.2428 -0.1132 0.5076 0.0787 Uiso 1.00 calc . . .
H(11) H 0.1340 -0.1299 0.1533 0.0841 Uiso 1.00 calc . . .
H(12) H 0.2359 -0.0932 0.1533 0.0841 Uiso 1.00 calc . . .
H(13) H 0.2584 -0.2148 0.2134 0.1531 Uiso 1.00 calc . . .
H(14) H 0.1643 -0.2055 0.2438 0.1531 Uiso 1.00 calc . . .
H(15) H 0.4166 -0.1776 0.2839 0.1068 Uiso 1.00 calc . . .
H(16) H 0.4071 -0.0639 0.2733 0.1068 Uiso 1.00 calc . . .
H(17) H 0.4331 -0.1072 0.3485 0.1068 Uiso 1.00 calc . . .
H(18) H 0.2134 -0.2444 0.3745 0.0904 Uiso 1.00 calc . . .
H(19) H 0.3067 -0.2820 0.3522 0.0904 Uiso 1.00 calc . . .
H(20) H 0.3079 -0.2103 0.4157 0.0904 Uiso 1.00 calc . . .
H(21) H 0.4830 0.2170 0.1470 0.1136 Uiso 1.00 calc . . .
H(22) H 0.5435 0.1227 0.1432 0.1136 Uiso 1.00 calc . . .

loop_
_atom_site_aniso_label
_atom_site_aniso_U_11
_atom_site_aniso_U_22
_atom_site_aniso_U_33
_atom_site_aniso_U_12
_atom_site_aniso_U_13
_atom_site_aniso_U_23
Mo 0.0339(3) 0.0317(3) 0.0409(3) -0.0019(2) 0.0053(2) 0.0050(2)
Fe 0.0378(7) 0.0409(7) 0.0420(8) 0.0000 0.0023(6) 0.0000
Cl(1) 0.0472(9) 0.0419(9) 0.058(1) -0.0047(7) 0.0021(8) 0.0109(7)
Cl(2) 0.098(2) 0.150(3) 0.184(4) -0.003(2) 0.010(2) 0.080(3)
Cl(3) 0.124(3) 0.271(6) 0.140(4) -0.004(3) 0.033(3) 0.038(4)
S(1) 0.0449(9) 0.0341(8) 0.056(1) 0.0042(7) -0.0011(8) -0.0012(7)
S(2) 0.0468(9) 0.056(1) 0.0398(9) 0.0034(8) 0.0088(7) 0.0101(8)
P(1) 0.055(1) 0.0488(10) 0.045(1) -0.0009(9) 0.0088(8) 0.0032(9)
P(2) 0.055(1) 0.0385(9) 0.056(1) 0.0084(8) 0.0002(9) -0.0021(8)
O 0.039(3) 0.054(3) 0.067(3) -0.013(2) 0.004(2) 0.006(2)
C(1) 0.076(6) 0.16(1) 0.061(6) 0.042(7) 0.005(5) -0.034(7)
C(2) 0.136(10) 0.15(1) 0.087(8) 0.093(9) 0.073(7) 0.055(7)
C(3) 0.137(10) 0.106(8) 0.059(6) -0.055(7) 0.021(6) -0.030(6)
C(4) 0.078(6) 0.064(5) 0.054(5) -0.005(4) 0.007(4) 0.013(4)
C(5) 0.074(6) 0.083(6) 0.051(5) 0.027(5) 0.002(4) -0.020(4)
C(6) 0.20(1) 0.068(6) 0.096(8) 0.060(8) -0.057(8) -0.043(6)
C(7) 0.075(6) 0.068(6) 0.135(9) 0.009(5) 0.053(6) 0.007(6)
C(8) 0.082(6) 0.036(4) 0.107(8) 0.009(4) 0.012(5) 0.014(4)
C(9) 0.056(5) 0.083(7) 0.14(1) 0.018(5) -0.006(6) -0.006(7)

loop_
_atom_type_symbol
_atom_type_description
_atom_type_scat_dispersion_real
_atom_type_scat_dispersion_imag
_atom_type_scat_source
Mo Mo -1.683 0.686
;International Tables for Crystallography
(1992, Vol. C, Tables 4.2.6.8 and 6.1.1.1)
;
Fe Fe 0.346 0.844
;International Tables for Crystallography
(1992, Vol. C, Tables 4.2.6.8 and 6.1.1.1)
;
Cl Cl 0.148 0.159
;International Tables for Crystallography
(1992, Vol. C, Tables 4.2.6.8 and 6.1.1.1)
;
S S 0.125 0.123
;International Tables for Crystallography
(1992, Vol. C, Tables 4.2.6.8 and 6.1.1.1)
;
C C 0.003 0.002
;International Tables for Crystallography
(1992, Vol. C, Tables 4.2.6.8 and 6.1.1.1)
;
H H 0.000 0.000
;International Tables for Crystallography
(1992, Vol. C, Table 6.1.1.2)
;
O O 0.011 0.006
;International Tables for Crystallography
(1992, Vol. C, Tables 4.2.6.8 and 6.1.1.1)
;
P P 0.102 0.094
;International Tables for Crystallography
(1992, Vol. C, Tables 4.2.6.8 and 6.1.1.1)
;

loop_
_geom_angle_atom_site_label_1
_geom_angle_atom_site_label_2
_geom_angle_atom_site_label_3
_geom_angle
_geom_angle_site_symmetry_1
_geom_angle_site_symmetry_2
_geom_angle_site_symmetry_3
_geom_angle_publ_flag
Fe Mo Cl(1) 47.15(4) 1_555 1_555 1_555 yes
Fe Mo S(1) 50.03(5) 1_555 1_555 1_555 yes
Fe Mo S(2) 49.16(4) 1_555 1_555 1_555 yes
Fe Mo P(1) 105.48(5) 1_555 1_555 1_555 yes
Fe Mo P(2) 104.19(5) 1_555 1_555 1_555 yes
Fe Mo O 144.7(2) 1_555 1_555 1_555 yes
Cl(1) Mo S(1) 80.27(6) 1_555 1_555 1_555 yes
Cl(1) Mo S(2) 81.29(6) 1_555 1_555 1_555 yes
Cl(1) Mo P(1) 75.85(6) 1_555 1_555 1_555 yes
Cl(1) Mo P(2) 76.35(6) 1_555 1_555 1_555 yes
Cl(1) Mo O 168.1(2) 1_555 1_555 1_555 yes
S(1) Mo S(2) 82.32(6) 1_555 1_555 1_555 yes
S(1) Mo P(1) 82.27(7) 1_555 1_555 1_555 yes
S(1) Mo P(2) 153.68(6) 1_555 1_555 1_555 yes
S(1) Mo O 108.1(2) 1_555 1_555 1_555 yes
S(2) Mo P(1) 154.24(7) 1_555 1_555 1_555 yes
S(2) Mo P(2) 82.37(6) 1_555 1_555 1_555 yes
S(2) Mo O 107.8(2) 1_555 1_555 1_555 yes
P(1) Mo P(2) 103.28(7) 1_555 1_555 1_555 yes
P(1) Mo O 96.6(2) 1_555 1_555 1_555 yes
P(2) Mo O 97.0(2) 1_555 1_555 1_555 yes
Mo Fe Mo 172.27(5) 1_555 1_555 2_555 yes
Mo Fe Cl(1) 56.96(4) 1_555 1_555 1_555 yes
Mo Fe Cl(1) 129.21(5) 1_555 1_555 2_555 yes
Mo Fe S(1) 47.01(4) 1_555 1_555 1_555 yes
Mo Fe S(1) 125.96(5) 1_555 1_555 2_555 yes
Mo Fe S(2) 47.18(4) 1_555 1_555 1_555 yes
Mo Fe S(2) 132.82(4) 1_555 1_555 2_555 yes
Mo Fe Cl(1) 129.21(5) 2_555 1_555 1_555 yes
Mo Fe Cl(1) 56.96(4) 2_555 1_555 2_555 yes
Mo Fe S(1) 125.96(5) 2_555 1_555 1_555 yes
Mo Fe S(1) 47.01(4) 2_555 1_555 2_555 yes
Mo Fe S(2) 132.82(4) 2_555 1_555 1_555 yes
Mo Fe S(2) 47.18(4) 2_555 1_555 2_555 yes
Cl(1) Fe Cl(1) 99.81(9) 1_555 1_555 2_555 yes
Cl(1) Fe S(1) 85.44(6) 1_555 1_555 1_555 yes
Cl(1) Fe S(1) 169.59(6) 1_555 1_555 2_555 yes
Cl(1) Fe S(2) 87.39(6) 1_555 1_555 1_555 yes
Cl(1) Fe S(2) 92.61(6) 1_555 1_555 2_555 yes
Cl(1) Fe S(1) 169.59(6) 2_555 1_555 1_555 yes
Cl(1) Fe S(1) 85.44(6) 2_555 1_555 2_555 yes
Cl(1) Fe S(2) 92.61(6) 2_555 1_555 1_555 yes
Cl(1) Fe S(2) 87.39(6) 2_555 1_555 2_555 yes
S(1) Fe S(1) 90.86(9) 1_555 1_555 2_555 yes
S(1) Fe S(2) 78.56(6) 1_555 1_555 1_555 yes
S(1) Fe S(2) 101.43(6) 1_555 1_555 2_555 yes
S(1) Fe S(2) 101.43(6) 2_555 1_555 1_555 yes
S(1) Fe S(2) 78.56(6) 2_555 1_555 2_555 yes
S(2) Fe S(2) 180.0(1) 1_555 1_555 2_555 yes
Mo Cl(1) Fe 75.89(5) 1_555 1_555 1_555 yes
Mo S(1) Fe 82.96(5) 1_555 1_555 1_555 yes
Mo S(1) C(1) 108.5(3) 1_555 1_555 1_555 yes
Fe S(1) C(1) 113.9(4) 1_555 1_555 1_555 yes
Mo S(2) Fe 83.66(6) 1_555 1_555 1_555 yes
Mo S(2) C(5) 107.9(3) 1_555 1_555 1_555 yes
Fe S(2) C(5) 112.5(3) 1_555 1_555 1_555 yes
Mo P(1) C(2) 106.4(4) 1_555 1_555 1_555 yes
Mo P(1) C(3) 109.8(3) 1_555 1_555 1_555 yes
Mo P(1) C(4) 125.7(3) 1_555 1_555 1_555 yes
C(2) P(1) C(3) 106.6(7) 1_555 1_555 1_555 yes
C(2) P(1) C(4) 103.0(4) 1_555 1_555 1_555 yes
C(3) P(1) C(4) 103.9(5) 1_555 1_555 1_555 yes
Mo P(2) C(6) 105.7(3) 1_555 1_555 1_555 yes
Mo P(2) C(7) 112.8(3) 1_555 1_555 1_555 yes
Mo P(2) C(8) 124.6(3) 1_555 1_555 1_555 yes
C(6) P(2) C(7) 107.7(6) 1_555 1_555 1_555 yes
C(6) P(2) C(8) 103.0(5) 1_555 1_555 1_555 yes
C(7) P(2) C(8) 101.9(4) 1_555 1_555 1_555 yes
S(1) C(1) C(2) 119.5(7) 1_555 1_555 1_555 yes
S(1) C(1) H(1) 106.9(9) 1_555 1_555 1_555 no
S(1) C(1) H(2) 106.9(7) 1_555 1_555 1_555 no
C(2) C(1) H(1) 106.9(10) 1_555 1_555 1_555 no
C(2) C(1) H(2) 106(1) 1_555 1_555 1_555 no
H(1) C(1) H(2) 109.5(9) 1_555 1_555 1_555 no
P(1) C(2) C(1) 120.3(7) 1_555 1_555 1_555 yes
P(1) C(2) H(3) 106.7(8) 1_555 1_555 1_555 no
P(1) C(2) H(4) 106.7(10) 1_555 1_555 1_555 no
C(1) C(2) H(3) 106(1) 1_555 1_555 1_555 no
C(1) C(2) H(4) 106(1) 1_555 1_555 1_555 no
H(3) C(2) H(4) 109.5(9) 1_555 1_555 1_555 no
P(1) C(3) H(5) 109.5(7) 1_555 1_555 1_555 no
P(1) C(3) H(6) 109.5(8) 1_555 1_555 1_555 no
P(1) C(3) H(7) 109.5(8) 1_555 1_555 1_555 no
H(5) C(3) H(6) 109.5(10) 1_555 1_555 1_555 no
H(5) C(3) H(7) 109(1) 1_555 1_555 1_555 no
H(6) C(3) H(7) 109(1) 1_555 1_555 1_555 no
P(1) C(4) H(8) 109.5(6) 1_555 1_555 1_555 no
P(1) C(4) H(9) 109.5(6) 1_555 1_555 1_555 no
P(1) C(4) H(10) 109.5(6) 1_555 1_555 1_555 no
H(8) C(4) H(9) 109.5(8) 1_555 1_555 1_555 no
H(8) C(4) H(10) 109.5(8) 1_555 1_555 1_555 no
H(9) C(4) H(10) 109.5(8) 1_555 1_555 1_555 no
S(2) C(5) C(6) 117.7(6) 1_555 1_555 1_555 yes
S(2) C(5) H(11) 107.4(6) 1_555 1_555 1_555 no
S(2) C(5) H(12) 107.4(7) 1_555 1_555 1_555 no
C(6) C(5) H(11) 107.4(10) 1_555 1_555 1_555 no
C(6) C(5) H(12) 107.4(9) 1_555 1_555 1_555 no
H(11) C(5) H(12) 109.5(8) 1_555 1_555 1_555 no
P(2) C(6) C(5) 117.7(7) 1_555 1_555 1_555 yes
P(2) C(6) H(13) 107.4(8) 1_555 1_555 1_555 no
P(2) C(6) H(14) 107.4(9) 1_555 1_555 1_555 no
C(5) C(6) H(13) 107(1) 1_555 1_555 1_555 no
C(5) C(6) H(14) 107.4(10) 1_555 1_555 1_555 no
H(13) C(6) H(14) 109.5(10) 1_555 1_555 1_555 no
P(2) C(7) H(15) 109.5(7) 1_555 1_555 1_555 no
P(2) C(7) H(16) 109.5(7) 1_555 1_555 1_555 no
P(2) C(7) H(17) 109.5(7) 1_555 1_555 1_555 no
H(15) C(7) H(16) 109.5(9) 1_555 1_555 1_555 no
H(15) C(7) H(17) 109.5(9) 1_555 1_555 1_555 no
H(16) C(7) H(17) 109.5(9) 1_555 1_555 1_555 no
P(2) C(8) H(18) 109.5(6) 1_555 1_555 1_555 no
P(2) C(8) H(19) 109.5(7) 1_555 1_555 1_555 no
P(2) C(8) H(20) 109.5(6) 1_555 1_555 1_555 no
H(18) C(8) H(19) 109.5(8) 1_555 1_555 1_555 no
H(18) C(8) H(20) 109.5(10) 1_555 1_555 1_555 no
H(19) C(8) H(20) 109.5(8) 1_555 1_555 1_555 no
Cl(2) C(9) Cl(3) 113.4(6) 1_555 1_555 1_555 yes
Cl(2) C(9) H(21) 108.5(9) 1_555 1_555 1_555 no
Cl(2) C(9) H(22) 108.5(9) 1_555 1_555 1_555 no
Cl(3) C(9) H(21) 108.5(9) 1_555 1_555 1_555 no
Cl(3) C(9) H(22) 108.5(9) 1_555 1_555 1_555 no
H(21) C(9) H(22) 109.5(10) 1_555 1_555 1_555 no

loop_
_geom_bond_atom_site_label_1
_geom_bond_atom_site_label_2
_geom_bond_distance
_geom_bond_site_symmetry_1
_geom_bond_site_symmetry_2
_geom_bond_publ_flag
Mo Fe 3.2873(6) 1_555 1_555 yes
Mo Cl(1) 2.841(2) 1_555 1_555 yes
Mo S(1) 2.423(2) 1_555 1_555 yes
Mo S(2) 2.426(2) 1_555 1_555 yes
Mo P(1) 2.469(2) 1_555 1_555 yes
Mo P(2) 2.468(2) 1_555 1_555 yes
Mo O 1.676(4) 1_555 1_555 yes
Fe Cl(1) 2.485(2) 1_555 1_555 yes
Fe Cl(1) 2.485(2) 1_555 2_555 yes
Fe S(1) 2.539(2) 1_555 1_555 yes
Fe S(1) 2.539(2) 1_555 2_555 yes
Fe S(2) 2.502(2) 1_555 1_555 yes
Fe S(2) 2.502(2) 1_555 2_555 yes
Cl(2) C(9) 1.70(1) 1_555 1_555 yes
Cl(3) C(9) 1.73(1) 1_555 1_555 yes
S(1) C(1) 1.824(9) 1_555 1_555 yes
S(2) C(5) 1.838(8) 1_555 1_555 yes
P(1) C(2) 1.816(10) 1_555 1_555 yes
P(1) C(3) 1.810(9) 1_555 1_555 yes
P(1) C(4) 1.820(8) 1_555 1_555 yes
P(2) C(6) 1.808(10) 1_555 1_555 yes
P(2) C(7) 1.799(9) 1_555 1_555 yes
P(2) C(8) 1.799(8) 1_555 1_555 yes
C(1) C(2) 1.37(1) 1_555 1_555 yes
C(5) C(6) 1.41(1) 1_555 1_555 yes

loop_
_geom_contact_atom_site_label_1
_geom_contact_atom_site_label_2
_geom_contact_distance
_geom_contact_site_symmetry_1
_geom_contact_site_symmetry_2
_geom_contact_publ_flag
Mo Fe 3.2873(6) 1_555 1_555 ?
Mo Cl(1) 2.841(2) 1_555 1_555 ?
Fe S(1) 2.539(2) 1_555 1_555 ?
Fe S(1) 2.539(2) 1_555 2_555 ?
Fe S(2) 2.502(2) 1_555 1_555 ?
Fe S(2) 2.502(2) 1_555 2_555 ?
Cl(1) C(9) 3.59(1) 1_555 6_545 ?
O C(9) 3.147(10) 1_555 2_655 ?
O C(6) 3.47(1) 1_555 6_555 ?

loop_
_geom_torsion_atom_site_label_1
_geom_torsion_atom_site_label_2
_geom_torsion_atom_site_label_3
_geom_torsion_atom_site_label_4
_geom_torsion
_geom_torsion_site_symmetry_1
_geom_torsion_site_symmetry_2
_geom_torsion_site_symmetry_3
_geom_torsion_site_symmetry_4
_geom_torsion_publ_flag
Mo Fe Mo Cl(1) 144.49(5) 1_555 1_555 2_555 2_555 yes
Mo Fe Mo S(1) 26.03(6) 1_555 1_555 2_555 2_555 yes
Mo Fe Mo S(2) -93.58(6) 1_555 1_555 2_555 2_555 yes
Mo Fe Mo P(1) 91.56(5) 1_555 1_555 2_555 2_555 yes
Mo Fe Mo P(2) -160.02(5) 1_555 1_555 2_555 2_555 yes
Mo Fe Mo O -35.0(3) 1_555 1_555 2_555 2_555 yes
Mo Fe S(1) C(1) -107.2(4) 1_555 1_555 1_555 1_555 yes
Mo Fe S(1) C(1) 77.0(4) 1_555 1_555 2_555 2_555 yes
Mo Fe S(2) C(5) 106.8(3) 1_555 1_555 1_555 1_555 yes
Mo Fe S(2) C(5) -83.8(3) 1_555 1_555 2_555 2_555 yes
Mo Cl(1) Fe Cl(1) 130.76(6) 1_555 1_555 1_555 2_555 yes
Mo Cl(1) Fe S(1) -40.17(5) 1_555 1_555 1_555 1_555 yes
Mo Cl(1) Fe S(1) -109.6(4) 1_555 1_555 1_555 2_555 yes
Mo Cl(1) Fe S(2) 38.55(6) 1_555 1_555 1_555 1_555 yes
Mo Cl(1) Fe S(2) -141.44(6) 1_555 1_555 1_555 2_555 yes
Mo S(1) Fe Cl(1) 47.67(6) 1_555 1_555 1_555 1_555 yes
Mo S(1) Fe Cl(1) -73.1(4) 1_555 1_555 1_555 2_555 yes
Mo S(1) Fe S(1) -142.07(8) 1_555 1_555 1_555 2_555 yes
Mo S(1) Fe S(2) -40.59(6) 1_555 1_555 1_555 1_555 yes
Mo S(1) Fe S(2) 139.42(6) 1_555 1_555 1_555 2_555 yes
Mo S(1) C(1) C(2) -5(1) 1_555 1_555 1_555 1_555 yes
Mo S(2) Fe Cl(1) -45.42(6) 1_555 1_555 1_555 1_555 yes
Mo S(2) Fe Cl(1) -145.12(6) 1_555 1_555 1_555 2_555 yes
Mo S(2) Fe S(1) 40.45(5) 1_555 1_555 1_555 1_555 yes
Mo S(2) Fe S(1) 129.01(6) 1_555 1_555 1_555 2_555 yes
Mo S(2) Fe S(2) 84.73(4) 1_555 1_555 1_555 2_555 yes
Mo S(2) C(5) C(6) 13.7(10) 1_555 1_555 1_555 1_555 yes
Mo P(1) C(2) C(1) -19(1) 1_555 1_555 1_555 1_555 yes
Mo P(2) C(6) C(5) 32(1) 1_555 1_555 1_555 1_555 yes
Fe Mo S(1) C(1) 112.9(4) 1_555 1_555 1_555 1_555 yes
Fe Mo S(2) C(5) -111.6(3) 1_555 1_555 1_555 1_555 yes
Fe Mo P(1) C(2) -33.4(5) 1_555 1_555 1_555 1_555 yes
Fe Mo P(1) C(3) -148.4(4) 1_555 1_555 1_555 1_555 yes
Fe Mo P(1) C(4) 86.6(3) 1_555 1_555 1_555 1_555 yes
Fe Mo P(2) C(6) 27.1(5) 1_555 1_555 1_555 1_555 yes
Fe Mo P(2) C(7) 144.5(4) 1_555 1_555 1_555 1_555 yes
Fe Mo P(2) C(8) -91.4(4) 1_555 1_555 1_555 1_555 yes
Fe Mo S(1) C(1) 112.9(4) 1_555 2_555 2_555 2_555 yes
Fe Mo S(2) C(5) -111.6(3) 1_555 2_555 2_555 2_555 yes
Fe Mo P(1) C(2) -33.4(5) 1_555 2_555 2_555 2_555 yes
Fe Mo P(1) C(3) -148.4(4) 1_555 2_555 2_555 2_555 yes
Fe Mo P(1) C(4) 86.6(3) 1_555 2_555 2_555 2_555 yes
Fe Mo P(2) C(6) 27.1(5) 1_555 2_555 2_555 2_555 yes
Fe Mo P(2) C(7) 144.5(4) 1_555 2_555 2_555 2_555 yes
Fe Mo P(2) C(8) -91.4(4) 1_555 2_555 2_555 2_555 yes
Fe Cl(1) Mo S(1) 43.13(6) 1_555 1_555 1_555 1_555 yes
Fe Cl(1) Mo S(2) -40.51(6) 1_555 1_555 1_555 1_555 yes
Fe Cl(1) Mo P(1) 127.53(7) 1_555 1_555 1_555 1_555 yes
Fe Cl(1) Mo P(2) -124.71(7) 1_555 1_555 1_555 1_555 yes
Fe Cl(1) Mo O 178.7(9) 1_555 1_555 1_555 1_555 yes
Fe Cl(1) Mo S(1) 43.13(6) 1_555 2_555 2_555 2_555 yes
Fe Cl(1) Mo S(2) -40.51(6) 1_555 2_555 2_555 2_555 yes
Fe Cl(1) Mo P(1) 127.53(7) 1_555 2_555 2_555 2_555 yes
Fe Cl(1) Mo P(2) -124.71(7) 1_555 2_555 2_555 2_555 yes
Fe Cl(1) Mo O 178.7(9) 1_555 2_555 2_555 2_555 yes
Fe S(1) Mo Cl(1) -40.84(5) 1_555 1_555 1_555 1_555 yes
Fe S(1) Mo S(2) 41.58(6) 1_555 1_555 1_555 1_555 yes
Fe S(1) Mo P(1) -117.72(6) 1_555 1_555 1_555 1_555 yes
Fe S(1) Mo P(2) -13.3(2) 1_555 1_555 1_555 1_555 yes
Fe S(1) Mo O 147.9(2) 1_555 1_555 1_555 1_555 yes
Fe S(1) C(1) C(2) 84(1) 1_555 1_555 1_555 1_555 yes
Fe S(1) Mo Cl(1) -40.84(5) 1_555 2_555 2_555 2_555 yes
Fe S(1) Mo S(2) 41.58(6) 1_555 2_555 2_555 2_555 yes
Fe S(1) Mo P(1) -117.72(6) 1_555 2_555 2_555 2_555 yes
Fe S(1) Mo P(2) -13.3(2) 1_555 2_555 2_555 2_555 yes
Fe S(1) Mo O 147.9(2) 1_555 2_555 2_555 2_555 yes
Fe S(1) C(1) C(2) 84(1) 1_555 2_555 2_555 2_555 yes
Fe S(2) Mo Cl(1) 39.02(6) 1_555 1_555 1_555 1_555 yes
Fe S(2) Mo S(1) -42.25(6) 1_555 1_555 1_555 1_555 yes
Fe S(2) Mo P(1) 11.5(2) 1_555 1_555 1_555 1_555 yes
Fe S(2) Mo P(2) 116.28(7) 1_555 1_555 1_555 1_555 yes
Fe S(2) Mo O -148.8(2) 1_555 1_555 1_555 1_555 yes
Fe S(2) C(5) C(6) -76.8(9) 1_555 1_555 1_555 1_555 yes
Fe S(2) Mo Cl(1) 39.02(6) 1_555 2_555 2_555 2_555 yes
Fe S(2) Mo S(1) -42.25(6) 1_555 2_555 2_555 2_555 yes
Fe S(2) Mo P(1) 11.5(2) 1_555 2_555 2_555 2_555 yes
Fe S(2) Mo P(2) 116.28(7) 1_555 2_555 2_555 2_555 yes
Fe S(2) Mo O -148.8(2) 1_555 2_555 2_555 2_555 yes
Fe S(2) C(5) C(6) -76.8(9) 1_555 2_555 2_555 2_555 yes
Cl(1) Mo Fe S(1) 118.46(8) 1_555 1_555 1_555 1_555 yes
Cl(1) Mo Fe S(1) 167.86(8) 1_555 1_555 1_555 2_555 yes
Cl(1) Mo Fe S(2) -121.92(8) 1_555 1_555 1_555 1_555 yes
Cl(1) Mo Fe S(2) 58.10(9) 1_555 1_555 1_555 2_555 yes
Cl(1) Mo S(1) C(1) 72.1(4) 1_555 1_555 1_555 1_555 yes
Cl(1) Mo S(2) C(5) -72.6(3) 1_555 1_555 1_555 1_555 yes
Cl(1) Mo P(1) C(2) -70.5(5) 1_555 1_555 1_555 1_555 yes
Cl(1) Mo P(1) C(3) 174.5(4) 1_555 1_555 1_555 1_555 yes
Cl(1) Mo P(1) C(4) 49.5(3) 1_555 1_555 1_555 1_555 yes
Cl(1) Mo P(2) C(6) 65.6(5) 1_555 1_555 1_555 1_555 yes
Cl(1) Mo P(2) C(7) -177.0(4) 1_555 1_555 1_555 1_555 yes
Cl(1) Mo P(2) C(8) -52.9(4) 1_555 1_555 1_555 1_555 yes
Cl(1) Fe Mo S(1) -118.46(8) 1_555 1_555 1_555 1_555 yes
Cl(1) Fe Mo S(2) 121.92(8) 1_555 1_555 1_555 1_555 yes
Cl(1) Fe Mo P(1) -52.93(7) 1_555 1_555 1_555 1_555 yes
Cl(1) Fe Mo P(2) 55.49(7) 1_555 1_555 1_555 1_555 yes
Cl(1) Fe Mo O -179.5(3) 1_555 1_555 1_555 1_555 yes
Cl(1) Fe Mo S(1) 167.11(9) 1_555 1_555 2_555 2_555 yes
Cl(1) Fe Mo S(2) 47.49(8) 1_555 1_555 2_555 2_555 yes
Cl(1) Fe Mo P(1) -127.36(8) 1_555 1_555 2_555 2_555 yes
Cl(1) Fe Mo P(2) -18.95(9) 1_555 1_555 2_555 2_555 yes
Cl(1) Fe Mo O 106.0(3) 1_555 1_555 2_555 2_555 yes
Cl(1) Fe S(1) C(1) -59.5(4) 1_555 1_555 1_555 1_555 yes
Cl(1) Fe S(1) C(1) 179.7(5) 1_555 1_555 2_555 2_555 yes
Cl(1) Fe S(2) C(5) 61.4(3) 1_555 1_555 1_555 1_555 yes
Cl(1) Fe S(2) C(5) -38.4(3) 1_555 1_555 2_555 2_555 yes
S(1) Mo Fe S(2) 119.61(9) 1_555 1_555 1_555 1_555 yes
S(1) Mo Fe S(2) -60.37(10) 1_555 1_555 1_555 2_555 yes
S(1) Mo S(2) C(5) -153.9(3) 1_555 1_555 1_555 1_555 yes
S(1) Mo P(1) C(2) 11.3(5) 1_555 1_555 1_555 1_555 yes
S(1) Mo P(1) C(3) -103.7(4) 1_555 1_555 1_555 1_555 yes
S(1) Mo P(1) C(4) 131.4(4) 1_555 1_555 1_555 1_555 yes
S(1) Mo P(2) C(6) 37.7(6) 1_555 1_555 1_555 1_555 yes
S(1) Mo P(2) C(7) 155.0(4) 1_555 1_555 1_555 1_555 yes
S(1) Mo P(2) C(8) -80.9(4) 1_555 1_555 1_555 1_555 yes
S(1) Fe Mo S(2) -119.61(9) 1_555 1_555 1_555 1_555 yes
S(1) Fe Mo P(1) 65.53(8) 1_555 1_555 1_555 1_555 yes
S(1) Fe Mo P(2) 173.95(8) 1_555 1_555 1_555 1_555 yes
S(1) Fe Mo O -61.1(3) 1_555 1_555 1_555 1_555 yes
S(1) Fe Mo S(2) -70.21(8) 1_555 1_555 2_555 2_555 yes
S(1) Fe Mo P(1) 114.93(7) 1_555 1_555 2_555 2_555 yes
S(1) Fe Mo P(2) -136.65(8) 1_555 1_555 2_555 2_555 yes
S(1) Fe Mo O -11.7(3) 1_555 1_555 2_555 2_555 yes
S(1) Fe S(1) C(1) 110.7(4) 1_555 1_555 2_555 2_555 yes
S(1) Fe S(2) C(5) 147.2(3) 1_555 1_555 1_555 1_555 yes
S(1) Fe S(2) C(5) -124.2(3) 1_555 1_555 2_555 2_555 yes
S(1) C(1) C(2) P(1) 17(1) 1_555 1_555 1_555 1_555 yes
S(2) Mo S(1) C(1) 154.5(4) 1_555 1_555 1_555 1_555 yes
S(2) Mo P(1) C(2) -42.4(5) 1_555 1_555 1_555 1_555 yes
S(2) Mo P(1) C(3) -157.4(4) 1_555 1_555 1_555 1_555 yes
S(2) Mo P(1) C(4) 77.6(4) 1_555 1_555 1_555 1_555 yes
S(2) Mo P(2) C(6) -17.2(5) 1_555 1_555 1_555 1_555 yes
S(2) Mo P(2) C(7) 100.1(4) 1_555 1_555 1_555 1_555 yes
S(2) Mo P(2) C(8) -135.8(4) 1_555 1_555 1_555 1_555 yes
S(2) Fe Mo P(1) -174.86(8) 1_555 1_555 1_555 1_555 yes
S(2) Fe Mo P(2) -66.44(8) 1_555 1_555 1_555 1_555 yes
S(2) Fe Mo O 58.6(3) 1_555 1_555 1_555 1_555 yes
S(2) Fe Mo P(1) 5.2(1) 1_555 1_555 2_555 2_555 yes
S(2) Fe Mo P(2) 113.58(10) 1_555 1_555 2_555 2_555 yes
S(2) Fe Mo O -121.4(3) 1_555 1_555 2_555 2_555 yes
S(2) Fe S(1) C(1) -147.8(4) 1_555 1_555 1_555 1_555 yes
S(2) Fe S(1) C(1) 32.2(4) 1_555 1_555 2_555 2_555 yes
S(2) Fe S(2) C(5) -168.5(3) 1_555 1_555 2_555 2_555 yes
S(2) C(5) C(6) P(2) -31(1) 1_555 1_555 1_555 1_555 yes
P(1) Mo S(1) C(1) -4.8(4) 1_555 1_555 1_555 1_555 yes
P(1) Mo S(2) C(5) -100.1(3) 1_555 1_555 1_555 1_555 yes
P(1) Mo P(2) C(6) 137.2(5) 1_555 1_555 1_555 1_555 yes
P(1) Mo P(2) C(7) -105.4(4) 1_555 1_555 1_555 1_555 yes
P(1) Mo P(2) C(8) 18.7(4) 1_555 1_555 1_555 1_555 yes
P(2) Mo S(1) C(1) 99.6(4) 1_555 1_555 1_555 1_555 yes
P(2) Mo S(2) C(5) 4.7(3) 1_555 1_555 1_555 1_555 yes
P(2) Mo P(1) C(2) -142.5(5) 1_555 1_555 1_555 1_555 yes
P(2) Mo P(1) C(3) 102.5(4) 1_555 1_555 1_555 1_555 yes
P(2) Mo P(1) C(4) -22.4(4) 1_555 1_555 1_555 1_555 yes
O Mo S(1) C(1) -99.2(4) 1_555 1_555 1_555 1_555 yes
O Mo S(2) C(5) 99.6(4) 1_555 1_555 1_555 1_555 yes
O Mo P(1) C(2) 118.7(5) 1_555 1_555 1_555 1_555 yes
O Mo P(1) C(3) 3.8(5) 1_555 1_555 1_555 1_555 yes
O Mo P(1) C(4) -121.2(4) 1_555 1_555 1_555 1_555 yes
O Mo P(2) C(6) -124.4(6) 1_555 1_555 1_555 1_555 yes
O Mo P(2) C(7) -7.0(4) 1_555 1_555 1_555 1_555 yes
O Mo P(2) C(8) 117.1(4) 1_555 1_555 1_555 1_555 yes
C(1) C(2) P(1) C(3) 97(1) 1_555 1_555 1_555 1_555 yes
C(1) C(2) P(1) C(4) -153(1) 1_555 1_555 1_555 1_555 yes
C(5) C(6) P(2) C(7) -87(1) 1_555 1_555 1_555 1_555 yes
C(5) C(6) P(2) C(8) 164.8(10) 1_555 1_555 1_555 1_555 yes
